data_4319902
loop_
_publ_author_name
'Orde Q. Munro'
'Sibongiseni C. Shabalala'
'Nicola J. Brown'

_publ_section_title
;
 Structural, Computational, and 59Co NMR Studies of Primary and Secondary
 Amine Complexes of Co(III) Porphyrins
;
_journal_name_full 'Inorganic Chemistry'
_journal_page_first 3303
_journal_page_last 3317
_journal_paper_doi 10.1021/ic000976c
_journal_volume 40
_journal_year 2001
_chemical_formula_moiety 'C58 H46 Co F6 N6 Sb'
_chemical_formula_sum 'C58 H46 Co F6 N6 Sb'
_chemical_formula_weight 1121.69
_chemical_melting_point ?
_chemical_name_common '[Co(TPP)(BzNH2)2]SbF6'
_chemical_name_systematic
; 
bis(benzylamine)(5,10,15,20-mesotetraphenylporphinato)cobalt(III)
hexafluoroantimonate(V)  
;
_space_group_IT_number 60
_symmetry_cell_setting orthorhombic
_symmetry_space_group_name_Hall '-P 2n 2ab'
_symmetry_space_group_name_H-M 'P b c n'
_atom_sites_solution_hydrogens geom
_atom_sites_solution_primary direct
_atom_sites_solution_secondary difmap
_audit_creation_method SHELXL-97
_cell_angle_alpha 90.00
_cell_angle_beta 90.00
_cell_angle_gamma 90.00
_cell_formula_units_Z 4
_cell_length_a 17.0323(8)
_cell_length_b 12.2935(6)
_cell_length_c 23.4079(11)
_cell_measurement_reflns_used 25
_cell_measurement_temperature 173(2)
_cell_measurement_theta_max 12
_cell_measurement_theta_min 2
_cell_volume 4901.3(4)
_computing_cell_refinement SAINT
_computing_data_collection SAINT
_computing_data_reduction SAINT
_computing_molecular_graphics 'OSCAIL 8 (P. McArdle, 1999)'
_computing_publication_material 'ORTEP32 (L. J. Farrugia, 1999)'
_computing_structure_refinement 'SHELXL-97 (Sheldrick, 1997)'
_computing_structure_solution 'SHELXS-97 (Sheldrick, 1990)'
_diffrn_ambient_temperature 173(2)
_diffrn_detector_area_resol_mean 0.9
_diffrn_measured_fraction_theta_full 0.945
_diffrn_measured_fraction_theta_max 0.945
_diffrn_measurement_device_type 'SIEMENS SMART 1000'
_diffrn_measurement_method 'Ellipsoid-mask fitting'
_diffrn_radiation_monochromator graphite
_diffrn_radiation_source 'fine-focus sealed tube'
_diffrn_radiation_type MoK\a
_diffrn_radiation_wavelength 0.71073
_diffrn_reflns_av_R_equivalents 0.0347
_diffrn_reflns_av_sigmaI/netI 0.0241
_diffrn_reflns_limit_h_max 18
_diffrn_reflns_limit_h_min -22
_diffrn_reflns_limit_k_max 16
_diffrn_reflns_limit_k_min -15
_diffrn_reflns_limit_l_max 31
_diffrn_reflns_limit_l_min -30
_diffrn_reflns_number 28493
_diffrn_reflns_theta_full 28.30
_diffrn_reflns_theta_max 28.30
_diffrn_reflns_theta_min 1.74
_diffrn_standards_decay_% 'No significant decay'
_exptl_absorpt_coefficient_mu 0.959
_exptl_absorpt_correction_T_max 0.7003
_exptl_absorpt_correction_T_min 0.5969
_exptl_absorpt_correction_type none
_exptl_absorpt_process_details None
_exptl_crystal_colour Purple
_exptl_crystal_density_diffrn 1.520
_exptl_crystal_density_method 'not measured'
_exptl_crystal_description 'Plate-like rhomb'
_exptl_crystal_F_000 2272
_exptl_crystal_size_max 0.60
_exptl_crystal_size_mid 0.50
_exptl_crystal_size_min 0.40
_refine_diff_density_max 0.446
_refine_diff_density_min -0.623
_refine_diff_density_rms 0.071
_refine_ls_extinction_method none
_refine_ls_goodness_of_fit_ref 1.098
_refine_ls_hydrogen_treatment mixed
_refine_ls_matrix_type full
_refine_ls_number_parameters 349
_refine_ls_number_reflns 5760
_refine_ls_number_restraints 0
_refine_ls_restrained_S_all 1.098
_refine_ls_R_factor_all 0.0433
_refine_ls_R_factor_gt 0.0342
_refine_ls_shift/su_max 0.000
_refine_ls_shift/su_mean 0.000
_refine_ls_structure_factor_coef Fsqd
_refine_ls_weighting_details 'calc w=1/[\s^2^(Fo^2^)+(0.0275P)^2^+5.6267P] where P=(Fo^2^+2Fc^2^)/3'
_refine_ls_weighting_scheme calc
_refine_ls_wR_factor_gt 0.0759
_refine_ls_wR_factor_ref 0.0803
_reflns_number_gt 4922
_reflns_number_total 5760
_reflns_threshold_expression >2sigma(I)
_cod_data_source_file ic000976c_2.cif
_cod_data_source_block njb1
_cod_depositor_comments
;
The following automatic conversions were performed:

'_chemical_melting_point' value 'Not determined' was changed to '?' -
the value is undefined or not given.

Automatic conversion script
Id: cif_fix_values 1569 2011-02-09 13:29:24Z adriana 

The following automatic conversions were performed:

'_symmetry_cell_setting' value 'Orthorhombic' changed to
'orthorhombic' according to the built-in table from CIF Core
dictionary named 'cif_core.dic' version 2.4.1 from
2010-06-29.

'_exptl_absorpt_correction_type' value 'None' changed to
'none' according to the built-in table from CIF Core dictionary named
'cif_core.dic' version 2.4.1 from 2010-06-29.

Automatic conversion script
Id: cif_fix_values 1646 2011-03-28 12:23:43Z adriana 

The following automatic conversions were performed:

data name '_atom_site_symetry_multiplicity' was replaced with
'_atom_site_symmetry_multiplicity' as specified in the replacement
file 'data/replacement-values/replacement_tags.lst'.

Automatic conversion script
Id: cif_correct_tags 9268 2022-04-12 08:56:07Z antanas 
;
_cod_database_code 4319902

loop_
_symmetry_equiv_pos_as_xyz
'x, y, z'
'-x+1/2, -y+1/2, z+1/2'
'-x, y, -z+1/2'
'x+1/2, -y+1/2, -z'
'-x, -y, -z'
'x-1/2, y-1/2, -z-1/2'
'x, -y, z-1/2'
'-x-1/2, y-1/2, z'

loop_
_atom_site_label
_atom_site_type_symbol
_atom_site_fract_x
_atom_site_fract_y
_atom_site_fract_z
_atom_site_U_iso_or_equiv
_atom_site_adp_type
_atom_site_occupancy
_atom_site_symmetry_multiplicity
_atom_site_calc_flag
_atom_site_refinement_flags
_atom_site_disorder_assembly
_atom_site_disorder_group
Co Co 0.0000 0.5000 0.5000 0.01525(9) Uani 1 2 d S . .
N(1 N 0.11417(10) 0.46564(14) 0.49411(7) 0.0194(3) Uani 1 1 d . . .
N(2 N -0.02106(10) 0.40451(14) 0.43366(7) 0.0183(3) Uani 1 1 d . . .
N(3 N 0.01142(10) 0.62396(13) 0.44644(8) 0.0200(3) Uani 1 1 d . . .
H(3A H 0.01958(18) 0.5977(5) 0.4138(7) 0.024 Uiso 1 1 calc R . .
H(3B H -0.0322(9) 0.6558(7) 0.44504(8) 0.024 Uiso 1 1 calc R . .
C(A1 C 0.17382(11) 0.50631(17) 0.52802(9) 0.0210(4) Uani 1 1 d . . .
C(A2 C 0.15042(11) 0.40109(17) 0.45388(9) 0.0207(4) Uani 1 1 d . . .
C(A3 C 0.03264(12) 0.34377(16) 0.40262(8) 0.0198(4) Uani 1 1 d . . .
C(A4 C -0.09320(12) 0.38183(16) 0.40902(8) 0.0204(4) Uani 1 1 d . . .
C(B1 C 0.24843(13) 0.46705(18) 0.50784(9) 0.0252(4) Uani 1 1 d . . .
H(B1 H 0.2976(14) 0.4830(5) 0.5234(4) 0.030 Uiso 1 1 calc R . .
C(B2 C 0.23423(12) 0.40310(19) 0.46238(9) 0.0256(4) Uani 1 1 d . . .
H(B2 H 0.2705(11) 0.3679(10) 0.4411(6) 0.031 Uiso 1 1 calc R . .
C(B3 C -0.00645(12) 0.28276(17) 0.35909(9) 0.0237(4) Uani 1 1 d . . .
H(B3 H 0.0172(7) 0.2352(13) 0.3328(7) 0.028 Uiso 1 1 calc R . .
C(B4 C -0.08343(13) 0.30628(17) 0.36287(9) 0.0236(4) Uani 1 1 d . . .
H(B4 H -0.1230(11) 0.2787(8) 0.3398(7) 0.028 Uiso 1 1 calc R . .
C(M1 C 0.11360(12) 0.34237(17) 0.41093(8) 0.0212(4) Uani 1 1 d . . .
C(M2 C -0.16515(12) 0.42373(17) 0.42582(9) 0.0210(4) Uani 1 1 d . . .
C(11 C 0.16272(12) 0.27529(17) 0.37101(9) 0.0234(4) Uani 1 1 d . . .
C(12 C 0.17487(14) 0.3097(2) 0.31494(10) 0.0331(5) Uani 1 1 d . . .
H(12 H 0.1548(7) 0.372(2) 0.3033(4) 0.040 Uiso 1 1 calc R . .
C(13 C 0.21825(14) 0.2465(3) 0.27730(11) 0.0406(6) Uani 1 1 d . . .
H(13 H 0.2260(3) 0.2691(8) 0.2418(12) 0.049 Uiso 1 1 calc R . .
C(14 C 0.24946(15) 0.1483(2) 0.29506(12) 0.0433(7) Uani 1 1 d . . .
H(14 H 0.2775(10) 0.1065(16) 0.2701(9) 0.052 Uiso 1 1 calc R . .
C(15 C 0.23824(15) 0.1137(2) 0.35045(13) 0.0416(6) Uani 1 1 d . . .
H(15 H 0.2586(7) 0.050(2) 0.3620(4) 0.050 Uiso 1 1 calc R . .
C(16 C 0.19536(14) 0.17718(19) 0.38859(12) 0.0327(5) Uani 1 1 d . . .
H(16 H 0.1888(3) 0.1548(8) 0.4245(12) 0.039 Uiso 1 1 calc R . .
C(21 C -0.23701(12) 0.39092(18) 0.39343(9) 0.0238(4) Uani 1 1 d . . .
C(22 C -0.27304(14) 0.4638(2) 0.35645(11) 0.0329(5) Uani 1 1 d . . .
H(22 H -0.2525(7) 0.531(2) 0.35159(19) 0.039 Uiso 1 1 calc R . .
C(23 C -0.34040(16) 0.4339(2) 0.32682(12) 0.0414(6) Uani 1 1 d . . .
H(23 H -0.3654(8) 0.4846(17) 0.3022(8) 0.050 Uiso 1 1 calc R . .
C(24 C -0.37118(15) 0.3306(2) 0.33301(12) 0.0411(6) Uani 1 1 d . . .
H(24 H -0.4143(15) 0.3113(7) 0.3136(7) 0.049 Uiso 1 1 calc R . .
C(25 C -0.33543(14) 0.2576(2) 0.36900(11) 0.0362(6) Uani 1 1 d . . .
H(25 H -0.3564(7) 0.186(2) 0.37310(17) 0.043 Uiso 1 1 calc R . .
C(26 C -0.26869(13) 0.2872(2) 0.39948(11) 0.0308(5) Uani 1 1 d . . .
H(26 H -0.2455(7) 0.2382(16) 0.4237(8) 0.037 Uiso 1 1 calc R . .
C(31 C 0.07199(18) 0.7084(2) 0.45629(13) 0.0524(8) Uani 1 1 d . . .
H31A H 0.1218(12) 0.6776(8) 0.45021(18) 0.063 Uiso 1 1 calc R . .
H31B H 0.06948(18) 0.7309(6) 0.4946(9) 0.063 Uiso 1 1 calc R . .
C(32 C 0.06339(14) 0.80648(19) 0.41854(10) 0.0312(5) Uani 1 1 d . . .
C(33 C 0.0245(2) 0.8992(3) 0.43682(13) 0.0513(8) Uani 1 1 d . . .
H(33 H 0.0026(10) 0.9011(3) 0.4719(15) 0.062 Uiso 1 1 calc R . .
C(34 C 0.0191(2) 0.9894(3) 0.40112(17) 0.0608(9) Uani 1 1 d . . .
H(34 H -0.0061(11) 1.049(3) 0.4129(5) 0.073 Uiso 1 1 calc R . .
C(35 C 0.0522(2) 0.9865(2) 0.34818(14) 0.0540(8) Uani 1 1 d . . .
H(35 H 0.0489(2) 1.047(2) 0.3244(9) 0.065 Uiso 1 1 calc R . .
C(36 C 0.08989(18) 0.8959(2) 0.32964(12) 0.0459(7) Uani 1 1 d . . .
H(36 H 0.1121(8) 0.8947(2) 0.2936(13) 0.055 Uiso 1 1 calc R . .
C(37 C 0.09517(15) 0.8064(2) 0.36422(11) 0.0352(5) Uani 1 1 d . . .
H(37 H 0.1207(8) 0.744(2) 0.3509(4) 0.042 Uiso 1 1 calc R . .
Sb Sb 0.0000 0.551362(16) 0.2500 0.02193(7) Uani 1 2 d S . .
F(1 F 0.0000 0.70367(16) 0.2500 0.0407(5) Uani 1 2 d S . .
F(2 F 0.0000 0.40007(16) 0.2500 0.0382(5) Uani 1 2 d S . .
F(3 F 0.04938(10) 0.55209(12) 0.32217(6) 0.0428(4) Uani 1 1 d . . .
F(4 F 0.09780(9) 0.55148(14) 0.21359(7) 0.0487(4) Uani 1 1 d . . .

loop_
_atom_site_aniso_label
_atom_site_aniso_U_11
_atom_site_aniso_U_22
_atom_site_aniso_U_33
_atom_site_aniso_U_23
_atom_site_aniso_U_13
_atom_site_aniso_U_12
Co 0.01468(17) 0.01604(18) 0.01502(18) -0.00002(13) -0.00019(13) 0.00015(14)
N(1 0.0176(8) 0.0208(8) 0.0196(8) -0.0002(7) -0.0003(6) 0.0007(7)
N(2 0.0181(8) 0.0176(8) 0.0193(8) -0.0011(7) -0.0006(6) -0.0005(7)
N(3 0.0210(9) 0.0194(8) 0.0195(8) 0.0012(7) 0.0002(6) 0.0003(7)
C(A1 0.0174(9) 0.0227(10) 0.0230(10) 0.0022(8) -0.0019(8) -0.0004(8)
C(A2 0.0199(9) 0.0215(9) 0.0206(9) 0.0005(8) 0.0012(7) 0.0022(8)
C(A3 0.0227(10) 0.0194(9) 0.0174(9) 0.0008(8) 0.0010(8) 0.0009(8)
C(A4 0.0218(10) 0.0213(10) 0.0181(9) 0.0012(8) -0.0026(7) -0.0019(8)
C(B1 0.0177(10) 0.0309(11) 0.0271(10) -0.0015(9) -0.0014(8) 0.0010(9)
C(B2 0.0189(10) 0.0304(11) 0.0275(11) -0.0020(9) 0.0022(8) 0.0038(9)
C(B3 0.0269(10) 0.0228(10) 0.0213(10) -0.0041(8) 0.0000(8) -0.0001(9)
C(B4 0.0238(10) 0.0265(10) 0.0205(10) -0.0042(8) -0.0027(8) -0.0019(9)
C(M1 0.0234(10) 0.0217(10) 0.0185(9) 0.0006(8) 0.0002(8) 0.0009(8)
C(M2 0.0196(9) 0.0228(10) 0.0205(10) 0.0019(8) -0.0021(8) -0.0012(8)
C(11 0.0171(9) 0.0282(11) 0.0249(10) -0.0073(9) -0.0008(8) 0.0001(8)
C(12 0.0275(11) 0.0442(14) 0.0275(12) -0.0007(10) 0.0004(9) 0.0072(11)
C(13 0.0287(12) 0.0685(19) 0.0247(12) -0.0097(12) 0.0008(10) 0.0045(12)
C(14 0.0265(12) 0.0563(17) 0.0471(15) -0.0289(14) 0.0026(11) 0.0057(12)
C(15 0.0350(13) 0.0320(13) 0.0578(17) -0.0114(12) 0.0035(12) 0.0087(11)
C(16 0.0327(12) 0.0277(11) 0.0378(13) -0.0023(10) 0.0035(10) 0.0036(10)
C(21 0.0173(10) 0.0318(11) 0.0222(10) -0.0040(9) -0.0002(8) -0.0012(8)
C(22 0.0308(12) 0.0335(12) 0.0345(13) -0.0020(10) -0.0095(10) -0.0024(10)
C(23 0.0354(14) 0.0492(16) 0.0397(14) -0.0045(12) -0.0181(11) 0.0042(12)
C(24 0.0240(12) 0.0559(17) 0.0432(15) -0.0191(13) -0.0074(10) -0.0041(12)
C(25 0.0258(12) 0.0378(13) 0.0450(14) -0.0140(11) 0.0048(10) -0.0106(10)
C(26 0.0269(11) 0.0318(12) 0.0336(12) -0.0021(10) -0.0008(9) -0.0025(10)
C(31 0.0557(17) 0.0486(17) 0.0528(17) 0.0257(14) -0.0265(14) -0.0293(14)
C(32 0.0366(13) 0.0286(11) 0.0284(11) 0.0052(9) -0.0075(9) -0.0140(10)
C(33 0.071(2) 0.0474(17) 0.0357(15) -0.0118(13) 0.0109(14) -0.0105(16)
C(34 0.080(2) 0.0272(14) 0.075(2) -0.0131(15) -0.0026(19) 0.0065(15)
C(35 0.077(2) 0.0314(14) 0.0533(18) 0.0129(14) -0.0130(16) -0.0101(15)
C(36 0.0572(17) 0.0486(16) 0.0317(13) 0.0077(12) 0.0021(12) -0.0185(14)
C(37 0.0349(13) 0.0317(12) 0.0390(13) 0.0000(11) 0.0007(10) -0.0042(10)
Sb 0.02527(11) 0.02264(11) 0.01788(10) 0.000 0.00155(7) 0.000
F(1 0.0649(15) 0.0223(9) 0.0350(11) 0.000 0.0052(10) 0.000
F(2 0.0606(14) 0.0241(9) 0.0297(10) 0.000 -0.0003(9) 0.000
F(3 0.0593(10) 0.0414(8) 0.0276(7) -0.0028(6) -0.0143(7) -0.0012(7)
F(4 0.0338(8) 0.0582(10) 0.0542(10) -0.0064(8) 0.0166(7) -0.0045(7)

loop_
_atom_type_symbol
_atom_type_description
_atom_type_scat_dispersion_real
_atom_type_scat_dispersion_imag
_atom_type_scat_source
C C 0.0033 0.0016 'International Tables Vol C Tables 4.2.6.8 and 6.1.1.4'
N N 0.0061 0.0033 'International Tables Vol C Tables 4.2.6.8 and 6.1.1.4'
H H 0.0000 0.0000 'International Tables Vol C Tables 4.2.6.8 and 6.1.1.4'
Co Co 0.3494 0.9721 'International Tables Vol C Tables 4.2.6.8 and 6.1.1.4'
Sb Sb -0.5866 1.5461 'International Tables Vol C Tables 4.2.6.8 and 6.1.1.4'
F F 0.0171 0.0103 'International Tables Vol C Tables 4.2.6.8 and 6.1.1.4'

loop_
_geom_angle_atom_site_label_1
_geom_angle_atom_site_label_2
_geom_angle_atom_site_label_3
_geom_angle
_geom_angle_site_symmetry_1
_geom_angle_site_symmetry_3
_geom_angle_publ_flag
N(2 Co N(2 180.0 . 5_566 ?
N(2 Co N(3 88.71(7) . . ?
N(2 Co N(3 91.29(7) 5_566 . ?
N(2 Co N(3 91.29(7) . 5_566 ?
N(2 Co N(3 88.71(7) 5_566 5_566 ?
N(3 Co N(3 180.0 . 5_566 ?
N(2 Co N(1 89.82(7) . . ?
N(2 Co N(1 90.18(7) 5_566 . ?
N(3 Co N(1 91.34(7) . . ?
N(3 Co N(1 88.66(7) 5_566 . ?
N(2 Co N(1 90.18(7) . 5_566 ?
N(2 Co N(1 89.82(7) 5_566 5_566 ?
N(3 Co N(1 88.66(7) . 5_566 ?
N(3 Co N(1 91.34(7) 5_566 5_566 ?
N(1 Co N(1 180.0 . 5_566 ?
C(A2 N(1 C(A1 105.74(16) . . ?
C(A2 N(1 Co 127.32(14) . . ?
C(A1 N(1 Co 126.87(14) . . ?
C(A4 N(2 C(A3 104.98(16) . . ?
C(A4 N(2 Co 127.34(14) . . ?
C(A3 N(2 Co 127.67(14) . . ?
C(31 N(3 Co 120.57(14) . . ?
N(1 C(A1 C(M2 126.32(18) . 5_566 ?
N(1 C(A1 C(B1 109.83(18) . . ?
C(M2 C(A1 C(B1 123.84(19) 5_566 . ?
N(1 C(A2 C(M1 126.32(18) . . ?
N(1 C(A2 C(B2 109.86(18) . . ?
C(M1 C(A2 C(B2 123.82(19) . . ?
N(2 C(A3 C(M1 125.92(19) . . ?
N(2 C(A3 C(B3 110.42(18) . . ?
C(M1 C(A3 C(B3 123.65(19) . . ?
N(2 C(A4 C(M2 126.23(18) . . ?
N(2 C(A4 C(B4 109.93(18) . . ?
C(M2 C(A4 C(B4 123.84(18) . . ?
C(B2 C(B1 C(A1 107.27(19) . . ?
C(B1 C(B2 C(A2 107.30(19) . . ?
C(B4 C(B3 C(A3 107.11(19) . . ?
C(B3 C(B4 C(A4 107.56(19) . . ?
C(A2 C(M1 C(A3 122.84(19) . . ?
C(A2 C(M1 C(11 119.01(18) . . ?
C(A3 C(M1 C(11 118.15(18) . . ?
C(A4 C(M2 C(A1 123.01(18) . 5_566 ?
C(A4 C(M2 C(21 118.66(18) . . ?
C(A1 C(M2 C(21 118.32(18) 5_566 . ?
C(16 C(11 C(12 118.8(2) . . ?
C(16 C(11 C(M1 121.0(2) . . ?
C(12 C(11 C(M1 120.1(2) . . ?
C(13 C(12 C(11 120.5(2) . . ?
C(14 C(13 C(12 120.2(3) . . ?
C(15 C(14 C(13 120.0(2) . . ?
C(14 C(15 C(16 120.1(3) . . ?
C(11 C(16 C(15 120.4(2) . . ?
C(22 C(21 C(26 118.9(2) . . ?
C(22 C(21 C(M2 120.3(2) . . ?
C(26 C(21 C(M2 120.9(2) . . ?
C(21 C(22 C(23 120.3(2) . . ?
C(24 C(23 C(22 120.3(3) . . ?
C(25 C(24 C(23 119.8(2) . . ?
C(24 C(25 C(26 120.4(2) . . ?
C(25 C(26 C(21 120.3(2) . . ?
N(3 C(31 C(32 113.8(2) . . ?
C(37 C(32 C(33 118.1(2) . . ?
C(37 C(32 C(31 120.2(3) . . ?
C(33 C(32 C(31 121.7(3) . . ?
C(32 C(33 C(34 120.1(3) . . ?
C(35 C(34 C(33 119.9(3) . . ?
C(36 C(35 C(34 120.6(3) . . ?
C(35 C(36 C(37 120.1(3) . . ?
C(36 C(37 C(32 121.2(3) . . ?
F(2 Sb F(4 90.04(5) . . ?
F(2 Sb F(4 90.04(5) . 3 ?
F(4 Sb F(4 179.91(10) . 3 ?
F(2 Sb F(1 180.0 . . ?
F(4 Sb F(1 89.96(5) . . ?
F(4 Sb F(1 89.96(5) 3 . ?
F(2 Sb F(3 90.27(5) . 3 ?
F(4 Sb F(3 89.37(7) . 3 ?
F(4 Sb F(3 90.63(7) 3 3 ?
F(1 Sb F(3 89.73(5) . 3 ?
F(2 Sb F(3 90.27(5) . . ?
F(4 Sb F(3 90.63(7) . . ?
F(4 Sb F(3 89.37(7) 3 . ?
F(1 Sb F(3 89.73(5) . . ?
F(3 Sb F(3 179.46(9) 3 . ?

loop_
_geom_bond_atom_site_label_1
_geom_bond_atom_site_label_2
_geom_bond_distance
_geom_bond_site_symmetry_2
_geom_bond_publ_flag
Co N(2 1.9794(17) . ?
Co N(2 1.9794(17) 5_566 ?
Co N(3 1.9829(17) . ?
Co N(3 1.9829(17) 5_566 ?
Co N(1 1.9946(17) . ?
Co N(1 1.9946(17) 5_566 ?
N(1 C(A2 1.378(3) . ?
N(1 C(A1 1.383(3) . ?
N(2 C(A4 1.386(3) . ?
N(2 C(A3 1.386(3) . ?
N(3 C(31 1.482(3) . ?
C(A1 C(M2 1.389(3) 5_566 ?
C(A1 C(B1 1.439(3) . ?
C(A2 C(M1 1.388(3) . ?
C(A2 C(B2 1.441(3) . ?
C(A3 C(M1 1.393(3) . ?
C(A3 C(B3 1.430(3) . ?
C(A4 C(M2 1.386(3) . ?
C(A4 C(B4 1.434(3) . ?
C(B1 C(B2 1.345(3) . ?
C(B3 C(B4 1.346(3) . ?
C(M1 C(11 1.501(3) . ?
C(M2 C(A1 1.389(3) 5_566 ?
C(M2 C(21 1.495(3) . ?
C(11 C(16 1.390(3) . ?
C(11 C(12 1.394(3) . ?
C(12 C(13 1.388(3) . ?
C(13 C(14 1.382(4) . ?
C(14 C(15 1.378(4) . ?
C(15 C(16 1.393(3) . ?
C(21 C(22 1.389(3) . ?
C(21 C(26 1.392(3) . ?
C(22 C(23 1.390(3) . ?
C(23 C(24 1.381(4) . ?
C(24 C(25 1.373(4) . ?
C(25 C(26 1.391(3) . ?
C(31 C(32 1.502(3) . ?
C(32 C(37 1.382(3) . ?
C(32 C(33 1.387(4) . ?
C(33 C(34 1.391(5) . ?
C(34 C(35 1.362(5) . ?
C(35 C(36 1.357(5) . ?
C(36 C(37 1.369(4) . ?
Sb F(2 1.860(2) . ?
Sb F(4 1.8711(14) . ?
Sb F(4 1.8711(14) 3 ?
Sb F(1 1.872(2) . ?
Sb F(3 1.8872(14) 3 ?
Sb F(3 1.8872(14) . ?

loop_
_geom_torsion_atom_site_label_1
_geom_torsion_atom_site_label_2
_geom_torsion_atom_site_label_3
_geom_torsion_atom_site_label_4
_geom_torsion
_geom_torsion_site_symmetry_1
_geom_torsion_site_symmetry_2
_geom_torsion_site_symmetry_3
_geom_torsion_site_symmetry_4
_geom_torsion_publ_flag
N(2 Co N(1 C(A2 2.15(17) . . . . ?
N(2 Co N(1 C(A2 -177.85(17) 5_566 . . . ?
N(3 Co N(1 C(A2 -86.56(17) . . . . ?
N(3 Co N(1 C(A2 93.44(17) 5_566 . . . ?
N(1 Co N(1 C(A2 141(13) 5_566 . . . ?
N(2 Co N(1 C(A1 178.63(17) . . . . ?
N(2 Co N(1 C(A1 -1.37(17) 5_566 . . . ?
N(3 Co N(1 C(A1 89.92(17) . . . . ?
N(3 Co N(1 C(A1 -90.08(17) 5_566 . . . ?
N(1 Co N(1 C(A1 -43(13) 5_566 . . . ?
N(2 Co N(2 C(A4 59(10) 5_566 . . . ?
N(3 Co N(2 C(A4 -89.43(17) . . . . ?
N(3 Co N(2 C(A4 90.57(17) 5_566 . . . ?
N(1 Co N(2 C(A4 179.23(17) . . . . ?
N(1 Co N(2 C(A4 -0.77(17) 5_566 . . . ?
N(2 Co N(2 C(A3 -119(10) 5_566 . . . ?
N(3 Co N(2 C(A3 92.28(17) . . . . ?
N(3 Co N(2 C(A3 -87.72(17) 5_566 . . . ?
N(1 Co N(2 C(A3 0.93(17) . . . . ?
N(1 Co N(2 C(A3 -179.07(17) 5_566 . . . ?
N(2 Co N(3 C(31 -141.7(2) . . . . ?
N(2 Co N(3 C(31 38.3(2) 5_566 . . . ?
N(3 Co N(3 C(31 158(15) 5_566 . . . ?
N(1 Co N(3 C(31 -51.9(2) . . . . ?
N(1 Co N(3 C(31 128.1(2) 5_566 . . . ?
C(A2 N(1 C(A1 C(M2 179.5(2) . . . 5_566 ?
Co N(1 C(A1 C(M2 2.4(3) . . . 5_566 ?
C(A2 N(1 C(A1 C(B1 0.7(2) . . . . ?
Co N(1 C(A1 C(B1 -176.39(14) . . . . ?
C(A1 N(1 C(A2 C(M1 179.4(2) . . . . ?
Co N(1 C(A2 C(M1 -3.6(3) . . . . ?
C(A1 N(1 C(A2 C(B2 -0.9(2) . . . . ?
Co N(1 C(A2 C(B2 176.14(14) . . . . ?
C(A4 N(2 C(A3 C(M1 178.3(2) . . . . ?
Co N(2 C(A3 C(M1 -3.1(3) . . . . ?
C(A4 N(2 C(A3 C(B3 -0.5(2) . . . . ?
Co N(2 C(A3 C(B3 178.07(14) . . . . ?
C(A3 N(2 C(A4 C(M2 179.7(2) . . . . ?
Co N(2 C(A4 C(M2 1.1(3) . . . . ?
C(A3 N(2 C(A4 C(B4 0.3(2) . . . . ?
Co N(2 C(A4 C(B4 -178.26(14) . . . . ?
N(1 C(A1 C(B1 C(B2 -0.2(2) . . . . ?
C(M2 C(A1 C(B1 C(B2 -179.1(2) 5_566 . . . ?
C(A1 C(B1 C(B2 C(A2 -0.4(3) . . . . ?
N(1 C(A2 C(B2 C(B1 0.8(3) . . . . ?
C(M1 C(A2 C(B2 C(B1 -179.4(2) . . . . ?
N(2 C(A3 C(B3 C(B4 0.5(2) . . . . ?
C(M1 C(A3 C(B3 C(B4 -178.3(2) . . . . ?
C(A3 C(B3 C(B4 C(A4 -0.3(2) . . . . ?
N(2 C(A4 C(B4 C(B3 0.0(2) . . . . ?
C(M2 C(A4 C(B4 C(B3 -179.4(2) . . . . ?
N(1 C(A2 C(M1 C(A3 1.3(3) . . . . ?
C(B2 C(A2 C(M1 C(A3 -178.3(2) . . . . ?
N(1 C(A2 C(M1 C(11 -179.47(19) . . . . ?
C(B2 C(A2 C(M1 C(11 0.9(3) . . . . ?
N(2 C(A3 C(M1 C(A2 2.2(3) . . . . ?
C(B3 C(A3 C(M1 C(A2 -179.2(2) . . . . ?
N(2 C(A3 C(M1 C(11 -177.06(19) . . . . ?
C(B3 C(A3 C(M1 C(11 1.6(3) . . . . ?
N(2 C(A4 C(M2 C(A1 -1.8(3) . . . 5_566 ?
C(B4 C(A4 C(M2 C(A1 177.5(2) . . . 5_566 ?
N(2 C(A4 C(M2 C(21 179.17(19) . . . . ?
C(B4 C(A4 C(M2 C(21 -1.5(3) . . . . ?
C(A2 C(M1 C(11 C(16 75.0(3) . . . . ?
C(A3 C(M1 C(11 C(16 -105.7(2) . . . . ?
C(A2 C(M1 C(11 C(12 -106.4(2) . . . . ?
C(A3 C(M1 C(11 C(12 72.8(3) . . . . ?
C(16 C(11 C(12 C(13 0.5(3) . . . . ?
C(M1 C(11 C(12 C(13 -178.1(2) . . . . ?
C(11 C(12 C(13 C(14 0.4(4) . . . . ?
C(12 C(13 C(14 C(15 -0.7(4) . . . . ?
C(13 C(14 C(15 C(16 0.1(4) . . . . ?
C(12 C(11 C(16 C(15 -1.1(4) . . . . ?
C(M1 C(11 C(16 C(15 177.5(2) . . . . ?
C(14 C(15 C(16 C(11 0.8(4) . . . . ?
C(A4 C(M2 C(21 C(22 -106.2(2) . . . . ?
C(A1 C(M2 C(21 C(22 74.7(3) 5_566 . . . ?
C(A4 C(M2 C(21 C(26 73.4(3) . . . . ?
C(A1 C(M2 C(21 C(26 -105.6(2) 5_566 . . . ?
C(26 C(21 C(22 C(23 1.1(4) . . . . ?
C(M2 C(21 C(22 C(23 -179.2(2) . . . . ?
C(21 C(22 C(23 C(24 -1.3(4) . . . . ?
C(22 C(23 C(24 C(25 0.6(4) . . . . ?
C(23 C(24 C(25 C(26 0.3(4) . . . . ?
C(24 C(25 C(26 C(21 -0.6(4) . . . . ?
C(22 C(21 C(26 C(25 -0.2(3) . . . . ?
C(M2 C(21 C(26 C(25 -179.8(2) . . . . ?
Co N(3 C(31 C(32 -169.32(19) . . . . ?
N(3 C(31 C(32 C(37 -84.7(3) . . . . ?
N(3 C(31 C(32 C(33 95.9(3) . . . . ?
C(37 C(32 C(33 C(34 -0.8(4) . . . . ?
C(31 C(32 C(33 C(34 178.6(3) . . . . ?
C(32 C(33 C(34 C(35 0.0(5) . . . . ?
C(33 C(34 C(35 C(36 0.6(5) . . . . ?
C(34 C(35 C(36 C(37 -0.2(5) . . . . ?
C(35 C(36 C(37 C(32 -0.8(4) . . . . ?
C(33 C(32 C(37 C(36 1.2(4) . . . . ?
C(31 C(32 C(37 C(36 -178.2(2) . . . . ?
